data_4119717
loop_
_publ_author_name
'Jens-Christoph Rybak'
'Michael Hailmann'
'Philipp R. Matthes'
'Alexander Zurawski'
'J\"orn Nitsch'
'Andreas Steffen'
'Joachim G. Heck'
'Claus Feldmann'
'Stefan G\"otzend\"orfer'
'J\"urgen Meinhardt'
'Gerhard Sextl'
'Holger Kohlmann'
'Stefan J. Sedlmaier'
'Wolfgang Schnick'
'Klaus M\"uller-Buschbaum'

_publ_section_title
;
 Metal-Organic Framework Luminescence in the Yellow Gap by Codoping of the
 Homoleptic Imidazolate\\infty3[Ba(Im)2] with Divalent Europium
;
_journal_name_full 'Journal of the American Chemical Society'
_journal_page_first 6896
_journal_page_last 6902
_journal_paper_doi 10.1021/ja3121718
_journal_volume 135
_journal_year 2013
_chemical_formula_moiety '2(C3N3N2), Ba'
_chemical_formula_sum 'C6 H6 Ba N4'
_chemical_formula_weight 271.48
_chemical_name_common 'Bis-imidazolato barium'
_chemical_name_systematic
; 
 Bis-imidazolato barium 
;
_space_group_IT_number 14
_symmetry_cell_setting monoclinic
_symmetry_Int_Tables_number 14
_symmetry_space_group_name_Hall '-P 2ybc'
_symmetry_space_group_name_H-M 'P 1 21/c 1'
_audit_creation_method 'TOPAS ACADEMIC 4.1 + PLATON'
_cell_angle_alpha 90
_cell_angle_beta 95.5968(32)
_cell_angle_gamma 90
_cell_formula_units_Z 8
_cell_length_a 9.34219(47)
_cell_length_b 22.09822(86)
_cell_length_c 7.64543(31)
_cell_measurement_temperature 297(2)
_cell_volume 1570.84(12)
_computing_molecular_graphics 'X-SEED! 1999'
_computing_publication_material 'TOPAS ACADEMIC 4.1'
_computing_structure_refinement 'TOPAS ACADEMIC 4.1'
_computing_structure_solution 'TOPAS ACADEMIC 4.1'
_diffrn_ambient_temperature 297(2)
_diffrn_measurement_device_type 'STOE STADI P'
_diffrn_radiation_monochromator Ge-111
_diffrn_radiation_probe x-ray
_diffrn_radiation_type 'Cu K\a~1~'
_diffrn_radiation_wavelength 1.54059
_exptl_absorpt_coefficient_mu 38.941
_exptl_absorpt_correction_type cylinder
_exptl_absorpt_process_details
;
TOPAS:
capillary_diameter_mm 0.18
capillary_u_cm_inv  !absc  234 '(in 1_on_cm)
capillary_parallel_beam
;
_exptl_crystal_density_diffrn 2.2957
_pd_calc_method 'Rietveld Refinement'
_pd_char_colour colourless
_pd_char_particle_morphology microcrystalline
_pd_meas_number_of_points 4000
_pd_proc_ls_prof_R_factor 0.03787
_pd_proc_ls_prof_wR_factor 0.04743
_pd_proc_number_of_points 4000
_refine_ls_goodness_of_fit_all 1.120
_refine_ls_hydrogen_treatment noref
_refine_ls_matrix_type full
_refine_ls_number_constraints 6
_refine_ls_number_parameters 70
_refine_ls_number_restraints 3
_refine_ls_R_Fsqd_factor 0.00910
_refine_ls_shift/su_max 0.00
_refine_ls_shift/su_mean 0.00
_reflns_d_resolution_high 9.29765
_reflns_d_resolution_low 1.8064
_reflns_limit_h_max 12
_reflns_limit_h_min 0
_reflns_limit_k_max 4
_reflns_limit_k_min 0
_reflns_limit_l_max 4
_reflns_limit_l_min 0
_reflns_number_total 276
_cod_data_source_file ja3121718_si_002.cif
_cod_data_source_block BaIm2
_cod_original_sg_symbol_H-M 'P 21/c'
_cod_database_code 4119717
_pd_proc_ls_prof_r_expected 0.04235

loop_
_symmetry_equiv_pos_site_id
_symmetry_equiv_pos_as_xyz
1 x,y,z
2 -x,1/2+y,1/2-z
3 -x,-y,-z
4 x,1/2-y,1/2+z

loop_
_atom_site_label
_atom_site_type_symbol
_atom_site_thermal_displace_type
_atom_site_fract_x
_atom_site_fract_y
_atom_site_fract_z
_atom_site_occupancy
_atom_site_U_iso_or_equiv
Ba1 Ba Uiso 0.9640(5) 0.55651(28) 0.2539(7) 1.000 0.018(4)
Ba2 Ba Uiso 0.5036(6) 0.8037(3) 0.3524(6) 1.000 0.023(3)
N1 N Uiso 0.14698 0.94918 0.07875 1.000 0.047(10)
N2 N Uiso 0.32408 0.88859 0.20064 1.000 0.047(10)
N3 N Uiso 0.75932 0.64411 0.42162 1.000 0.047(10)
N4 N Uiso 0.64107 0.71530 0.56318 1.000 0.047(10)
N5 N Uiso 0.13847 0.85886 0.60778 1.000 0.047(10)
N6 N Uiso 0.32691 0.79637 0.67601 1.000 0.047(10)
N7 N Uiso 0.70393 0.89410 0.47056 1.000 0.047(10)
N8 N Uiso 0.85393 0.96781 0.39593 1.000 0.047(10)
C1 C Uiso 0.18120 0.89723 0.16567 1.000 0.026(9)
C2 C Uiso 0.27503 0.97451 0.05799 1.000 0.026(9)
C3 C Uiso 0.38276 0.93765 0.13214 1.000 0.026(9)
C4 C Uiso 0.63171 0.66366 0.46862 1.000 0.026(9)
C5 C Uiso 0.85385 0.68563 0.49021 1.000 0.026(9)
C6 C Uiso 0.78192 0.72892 0.57632 1.000 0.026(9)
C7 C Uiso 0.27259 0.85259 0.68867 1.000 0.026(9)
C8 C Uiso 0.10682 0.80370 0.54077 1.000 0.026(9)
C9 C Uiso 0.22144 0.76569 0.58228 1.000 0.026(9)
C10 C Uiso 0.82558 0.90797 0.39759 1.000 0.026(9)
C11 C Uiso 0.65316 0.94805 0.51723 1.000 0.026(9)
C12 C Uiso 0.74440 0.99288 0.47182 1.000 0.026(9)
H1 H Uiso 0.10161 0.86552 0.20371 1.000 0.0317
H2 H Uiso 0.28885 1.01726 -0.00727 1.000 0.0317
H3 H Uiso 0.49715 0.94600 0.13610 1.000 0.0317
H4 H Uiso 0.53138 0.64016 0.43378 1.000 0.0317
H5 H Uiso 0.96823 0.68436 0.47809 1.000 0.0317
H6 H Uiso 0.82916 0.76808 0.64457 1.000 0.0317
H7 H Uiso 0.33102 0.88919 0.75718 1.000 0.0317
H8 H Uiso 0.00625 0.79196 0.46621 1.000 0.0317
H9 H Uiso 0.22787 0.71846 0.54646 1.000 0.0317
H10 H Uiso 0.89391 0.87428 0.34535 1.000 0.0317
H11 H Uiso 0.55553 0.95426 0.58049 1.000 0.0317
H12 H Uiso 0.73194 1.04095 0.49271 1.000 0.0317

loop_
_atom_type_symbol
_atom_type_description
_atom_type_scat_dispersion_real
_atom_type_scat_dispersion_imag
_atom_type_scat_source
N N 0.0061 0.0033 'International Tables Vol C Tables 4.2.6.8 and 6.1.1.4'
Ba Ba -0.3244 2.2819 'International Tables Vol C Tables 4.2.6.8 and 6.1.1.4'
H H 0.0000 0.0000 'International Tables Vol C Tables 4.2.6.8 and 6.1.1.4'
C C 0.0033 0.0016 'International Tables Vol C Tables 4.2.6.8 and 6.1.1.4'

loop_
_geom_angle_atom_site_label_1
_geom_angle_atom_site_label_2
_geom_angle_atom_site_label_3
_geom_angle
_geom_angle_site_symmetry_1
_geom_angle_site_symmetry_3
_geom_angle_publ_flag
N1 Ba1 N3 93.80 2_645 . yes
N3 Ba1 C2 72.03 . 2_645 yes
N3 Ba1 N8 176.38 . 2_745 yes
N3 Ba1 N7 67.46 . 4_564 yes
N3 Ba1 N8 109.50 . 4_564 yes
N3 Ba1 C10 89.06 . 4_564 yes
N3 Ba1 C11 72.33 . 4_564 yes
N3 Ba1 C12 96.76 . 4_564 yes
N3 Ba1 N5 98.97 . 4_664 yes
N1 Ba1 N3 90.50 4_665 . yes
N1 Ba1 C2 23.88 2_645 2_645 yes
N1 Ba1 N8 82.63 2_645 2_745 yes
N1 Ba1 N7 106.66 2_645 4_564 yes
N1 Ba1 N8 98.92 2_645 4_564 yes
N1 Ba1 C10 117.90 2_645 4_564 yes
N1 Ba1 C11 83.33 2_645 4_564 yes
N1 Ba1 C12 77.03 2_645 4_564 yes
N1 Ba1 N5 164.56 2_645 4_664 yes
N1 Ba1 N1 78.08 2_645 4_665 yes
N8 Ba1 C2 104.35 2_745 2_645 yes
N7 Ba1 C2 88.94 4_564 2_645 yes
N8 Ba1 C2 96.73 4_564 2_645 yes
C2 Ba1 C10 106.74 2_645 4_564 yes
C2 Ba1 C11 67.87 2_645 4_564 yes
C2 Ba1 C12 70.95 2_645 4_564 yes
N5 Ba1 C2 170.92 4_664 2_645 yes
N1 Ba1 C2 88.29 4_665 2_645 yes
N7 Ba1 N8 112.88 4_564 2_745 yes
N8 Ba1 N8 70.58 2_745 4_564 yes
N8 Ba1 C10 92.04 2_745 4_564 yes
N8 Ba1 C11 106.48 2_745 4_564 yes
N8 Ba1 C12 81.84 2_745 4_564 yes
N5 Ba1 N8 84.65 4_664 2_745 yes
N1 Ba1 N8 89.40 4_665 2_745 yes
N7 Ba1 N8 42.39 4_564 4_564 yes
N7 Ba1 C10 24.29 4_564 4_564 yes
N7 Ba1 C11 23.68 4_564 4_564 yes
N7 Ba1 C12 40.86 4_564 4_564 yes
N5 Ba1 N7 86.36 4_664 4_564 yes
N1 Ba1 N7 157.52 4_665 4_564 yes
N8 Ba1 C10 26.41 4_564 4_564 yes
N8 Ba1 C11 41.63 4_564 4_564 yes
N8 Ba1 C12 26.13 4_564 4_564 yes
N5 Ba1 N8 85.00 4_664 4_564 yes
N1 Ba1 N8 159.97 4_665 4_564 yes
C10 Ba1 C11 39.25 4_564 4_564 yes
C10 Ba1 C12 41.17 4_564 4_564 yes
N5 Ba1 C10 71.20 4_664 4_564 yes
N1 Ba1 C10 164.00 4_665 4_564 yes
C11 Ba1 C12 24.81 4_564 4_564 yes
N5 Ba1 C11 108.76 4_664 4_564 yes
N1 Ba1 C11 153.78 4_665 4_564 yes
N5 Ba1 C12 109.78 4_664 4_564 yes
N1 Ba1 C12 154.46 4_665 4_564 yes
N1 Ba1 N5 93.09 4_665 4_664 yes
N2 Ba2 N4 166.81 . . yes
N2 Ba2 N6 91.28 . . yes
N2 Ba2 N7 90.60 . . yes
N2 Ba2 N4 94.66 . 4_564 yes
N2 Ba2 N6 91.58 . 4_564 yes
N4 Ba2 N6 75.65 . . yes
N4 Ba2 N7 93.30 . . yes
N4 Ba2 N4 97.85 . 4_564 yes
N4 Ba2 N6 86.86 . 4_564 yes
N6 Ba2 N7 99.73 . . yes
N4 Ba2 N6 167.62 4_564 . yes
N6 Ba2 N6 90.45 . 4_564 yes
N4 Ba2 N7 91.07 4_564 . yes
N6 Ba2 N7 169.55 4_564 . yes
N4 Ba2 N6 78.57 4_564 4_564 yes
C1 N1 C2 103.98 . . yes
Ba1 N1 C1 123.39 2_655 . yes
Ba1 N1 C1 118.70 4_464 . yes
Ba1 N1 C2 94.09 2_655 . yes
Ba1 N1 C2 112.15 4_464 . yes
Ba1 N1 Ba1 101.92 2_655 4_464 yes
Ba2 N2 C1 138.09 . . yes
Ba2 N2 C3 117.89 . . yes
C1 N2 C3 104.00 . . yes
Ba1 N3 C4 155.61 . . yes
Ba1 N3 C5 100.38 . . yes
C4 N3 C5 103.97 . . yes
Ba2 N4 C4 106.43 . . yes
Ba2 N4 C6 106.30 . . yes
Ba2 N4 Ba2 110.88 . 4_565 yes
C4 N4 C6 103.97 . . yes
Ba2 N4 C4 107.26 4_565 . yes
Ba2 N4 C6 120.98 4_565 . yes
C7 N5 C8 103.98 . . yes
Ba1 N5 C7 116.02 4_465 . yes
Ba1 N5 C8 130.26 4_465 . yes
Ba2 N6 C7 103.99 . . yes
Ba2 N6 C9 91.17 . . yes
Ba2 N6 Ba2 94.85 . 4_565 yes
C7 N6 C9 103.98 . . yes
Ba2 N6 C7 147.24 4_565 . yes
Ba2 N6 C9 102.14 4_565 . yes
Ba2 N7 C10 125.93 . . yes
Ba2 N7 C11 118.18 . . yes
Ba1 N7 Ba2 150.62 4_565 . yes
C10 N7 C11 103.98 . . yes
Ba1 N7 C10 66.30 4_565 . yes
Ba1 N7 C11 77.73 4_565 . yes
C10 N8 C12 103.98 . . yes
Ba1 N8 C10 142.06 2_755 . yes
Ba1 N8 C10 81.97 4_565 . yes
Ba1 N8 C12 113.09 2_755 . yes
Ba1 N8 C12 83.28 4_565 . yes
Ba1 N8 Ba1 109.42 2_755 4_565 yes
N1 C1 N2 113.61 . . yes
N1 C2 C3 109.22 . . yes
Ba1 C2 N1 62.02 2_655 . yes
Ba1 C2 C3 130.04 2_655 . yes
N2 C3 C2 109.20 . . yes
N3 C4 N4 113.63 . . yes
N3 C5 C6 109.21 . . yes
N4 C6 C5 109.23 . . yes
N5 C7 N6 113.62 . . yes
N5 C8 C9 109.21 . . yes
N6 C9 C8 109.21 . . yes
N7 C10 N8 113.61 . . yes
Ba1 C10 N7 89.42 4_565 . yes
Ba1 C10 N8 71.63 4_565 . yes
N7 C11 C12 109.20 . . yes
Ba1 C11 N7 78.59 4_565 . yes
Ba1 C11 C12 67.82 4_565 . yes
N8 C12 C11 109.22 . . yes
Ba1 C12 N8 70.60 4_565 . yes
Ba1 C12 C11 87.37 4_565 . yes
N1 C1 H1 123.00 . . no
N2 C1 H1 123.00 . . no
N1 C2 H2 124.00 . . no
C3 C2 H2 126.00 . . no
Ba1 C2 H2 81.00 2_655 . no
N2 C3 H3 124.00 . . no
C2 C3 H3 126.00 . . no
N3 C4 H4 123.00 . . no
N4 C4 H4 123.00 . . no
N3 C5 H5 124.00 . . no
C6 C5 H5 126.00 . . no
N4 C6 H6 124.00 . . no
C5 C6 H6 126.00 . . no
N5 C7 H7 123.00 . . no
N6 C7 H7 123.00 . . no
N5 C8 H8 124.00 . . no
C9 C8 H8 126.00 . . no
N6 C9 H9 124.00 . . no
C8 C9 H9 126.00 . . no
N7 C10 H10 123.00 . . no
N8 C10 H10 123.00 . . no
Ba1 C10 H10 107.00 4_565 . no
N7 C11 H11 124.00 . . no
C12 C11 H11 126.00 . . no
Ba1 C11 H11 120.00 4_565 . no
N8 C12 H12 124.00 . . no
C11 C12 H12 126.00 . . no
Ba1 C12 H12 109.00 4_565 . no

loop_
_geom_bond_atom_site_label_1
_geom_bond_atom_site_label_2
_geom_bond_distance
_geom_bond_site_symmetry_2
_geom_bond_publ_flag
Ba1 N3 3.0864 . yes
Ba1 N1 2.9319 2_645 yes
Ba1 C2 3.3114 2_645 yes
Ba1 N8 2.9030 2_745 yes
Ba1 N7 3.2803 4_564 yes
Ba1 N8 2.8788 4_564 yes
Ba1 C10 3.0037 4_564 yes
Ba1 C11 3.2699 4_564 yes
Ba1 C12 3.0312 4_564 yes
Ba1 N5 2.7852 4_664 yes
Ba1 N1 2.8771 4_665 yes
Ba2 N2 2.7016 . yes
Ba2 N4 2.7675 . yes
Ba2 N6 3.1095 . yes
Ba2 N7 2.8249 . yes
Ba2 N4 2.6961 4_564 yes
Ba2 N6 2.9999 4_564 yes
N1 C1 1.3492 . yes
N1 C2 1.3441 . yes
N2 C1 1.3491 . yes
N2 C3 1.3439 . yes
N3 C4 1.3493 . yes
N3 C5 1.3441 . yes
N4 C4 1.3490 . yes
N4 C6 1.3440 . yes
N5 C7 1.3492 . yes
N5 C8 1.3440 . yes
N6 C7 1.3491 . yes
N6 C9 1.3440 . yes
N7 C10 1.3493 . yes
N7 C11 1.3441 . yes
N8 C10 1.3491 . yes
N8 C12 1.3440 . yes
C2 C3 1.3734 . no
C5 C6 1.3734 . no
C8 C9 1.3735 . no
C11 C12 1.3734 . no
C1 H1 1.0800 . no
C2 H2 1.0800 . no
C3 H3 1.0800 . no
C4 H4 1.0800 . no
C5 H5 1.0800 . no
C6 H6 1.0800 . no
C7 H7 1.0800 . no
C8 H8 1.0800 . no
C9 H9 1.0800 . no
C10 H10 1.0800 . no
C11 H11 1.0800 . no
C12 H12 1.0800 . no
